data_7221392
loop_
_publ_author_name
'Volk, K.'
'Schaefer, H.'

_publ_section_title
;
 Cs2 Sb8 S13, ein neuer Formel- und Strukturtyp bei Thioantimoniten
;
_journal_name_full
;
Zeitschrift fuer Naturforschung, Teil B. Anorganische Chemie, Organische 
Chemie (33,1978-41,1986)
;
_journal_page_first 1637
_journal_page_last 1640
_journal_volume 34
_journal_year 1979
_chemical_formula_sum 'Cs2 S13 Sb8'
_chemical_name_systematic 'Cs2 (Sb8 S13)'
_space_group_IT_number 2
_symmetry_space_group_name_Hall '-P 1'
_symmetry_space_group_name_H-M 'P -1'
_cell_angle_alpha 71.89
_cell_angle_beta 102.45
_cell_angle_gamma 95.16
_cell_formula_units_Z 2
_cell_length_a 15.437
_cell_length_b 11.488
_cell_length_c 8.299
_cell_volume 1365.528
_citation_journal_id_ASTM ZNBAD2
_cod_data_source_file Volk_ZNBAD2_1979_854.cif
_cod_data_source_block Cs2S13Sb8
_cod_database_code 7221392

loop_
_symmetry_equiv_pos_as_xyz
x,y,z
-x,-y,-z

loop_
_atom_site_label
_atom_site_type_symbol
_atom_site_fract_x
_atom_site_fract_y
_atom_site_fract_z
_atom_site_occupancy
_atom_site_U_iso_or_equiv
Sb4 Sb+3 0.585 0.4685 0.7083 1 0.0
S10 S-2 0.7045 0.893 0.1731 1 0.0
S11 S-2 0.8673 0.7557 0.5527 1 0.0
Sb2 Sb+3 0.5788 0.2216 0.4875 1 0.0
S9 S-2 0.719 0.5997 0.8499 1 0.0
S4 S-2 0.4339 0.3618 0.5553 1 0.0
S13 S-2 0.869 0.1246 0.027 1 0.0
Cs1 Cs+1 0.0653 0.9062 0.4145 0.333 0.0
S12 S-2 0.8242 0.8834 0.86 1 0.0
Sb8 Sb+3 0.8127 0.3238 0.9933 1 0.0
Sb6 Sb+3 0.7265 0.7982 0.6386 1 0.0
S2 S-2 0.5638 0.1546 0.97 1 0.0
Cs4 Cs+1 0.7698 0.57 0.2953 1 0.0
S6 S-2 0.4236 0.1093 0.2743 1 0.0
Sb5 Sb+3 0.4526 0.2744 0.0287 1 0.0
S7 S-2 0.0933 0.5698 0.2175 1 0.0
Sb1 Sb+3 0.729 0.0295 0.894 1 0.0
S8 S-2 0.0817 0.64 0.7565 1 0.0
S5 S-2 0.6961 0.1217 0.4044 1 0.0
Sb3 Sb+3 0.5903 0.994 0.2536 1 0.0
Cs2 Cs+1 0.0066 0.848 0.2635 0.333 0.0
Cs3 Cs+1 0.0508 0.8668 0.3486 0.333 0.0
Sb7 Sb+3 0.0653 0.3707 0.1633 1 0.0
S1 S-2 0.5576 0.3849 0.2043 1 0.0
S3 S-2 0.69 0.3514 0.6204 1 0.0
